data_4323726
loop_
_publ_author_name
'Jess C. Vickery'
'Alan L. Balch'

_publ_section_title
;
 X-ray Crystallographic Studies of the Products of Oxidative Additions of
 Iodine to Cyclic Trinuclear Gold(I) Complexes: Directional Effects for
 Au-I...I-Au Interactions
;
_journal_name_full 'Inorganic Chemistry'
_journal_page_first 5978
_journal_page_last 5983
_journal_paper_doi 10.1021/ic970612t
_journal_volume 36
_journal_year 1997
_chemical_formula_sum 'C10 H20 Au3 Cl2 I6 N3 O3'
_chemical_formula_weight 1653.49
_chemical_name_systematic
; 
 ? 
;
_space_group_IT_number 14
_symmetry_cell_setting monoclinic
_symmetry_space_group_name_Hall '-P 2ybc'
_symmetry_space_group_name_H-M 'P 1 21/c 1'
_atom_sites_solution_hydrogens geom
_atom_sites_solution_primary direct
_atom_sites_solution_secondary difmap
_audit_creation_method SHELXL
_cell_angle_alpha 90.00
_cell_angle_beta 91.58(2)
_cell_angle_gamma 90.00
_cell_formula_units_Z 4
_cell_length_a 14.762(4)
_cell_length_b 8.723(3)
_cell_length_c 22.278(6)
_cell_measurement_reflns_used 50
_cell_measurement_temperature 123(2)
_cell_measurement_theta_max 20
_cell_measurement_theta_min 15
_cell_volume 2867.6(15)
_computing_cell_refinement 'Siemens P3'
_computing_data_collection 'Siemens P3'
_computing_data_reduction 'Siemens XDISK'
_computing_molecular_graphics 'SHELXTL V.5.03 (Sheldrick, 1994) XP'
_computing_publication_material 'SHELXTL V.5.03 (Sheldrick, 1994) XCIF'
_computing_structure_refinement 'SHELXTL V.5.03 (Sheldrick, 1994) XL'
_computing_structure_solution 'SHELXTL V.5.03 (Sheldrick, 1994) XS'
_diffrn_ambient_temperature 123(2)
_diffrn_measurement_device 'Siemens R3m/v'
_diffrn_measurement_method \w
_diffrn_radiation_monochromator graphite
_diffrn_radiation_source 'Normal-focus sealed tube'
_diffrn_radiation_type MoK\a
_diffrn_radiation_wavelength 0.71073
_diffrn_reflns_av_R_equivalents 0.0622
_diffrn_reflns_av_sigmaI/netI 0.0784
_diffrn_reflns_limit_h_max 19
_diffrn_reflns_limit_h_min -19
_diffrn_reflns_limit_k_max 11
_diffrn_reflns_limit_k_min 0
_diffrn_reflns_limit_l_max 28
_diffrn_reflns_limit_l_min 0
_diffrn_reflns_number 7269
_diffrn_reflns_theta_max 27.50
_diffrn_reflns_theta_min 1.38
_diffrn_standards_decay_% 'No Decay'
_diffrn_standards_interval_count 198
_diffrn_standards_number 2
_exptl_absorpt_coefficient_mu 21.972
_exptl_absorpt_correction_T_max 0.69201
_exptl_absorpt_correction_T_min 0.37610
_exptl_absorpt_correction_type XABS2
_exptl_crystal_colour 'Deep Red'
_exptl_crystal_density_diffrn 3.830
_exptl_crystal_density_meas ?
_exptl_crystal_density_method N/A
_exptl_crystal_description Needle
_exptl_crystal_F_000 2856
_exptl_crystal_size_max 0.40
_exptl_crystal_size_mid 0.05
_exptl_crystal_size_min 0.02
_refine_diff_density_max 3.905
_refine_diff_density_min -3.367
_refine_diff_density_rms 0.459
_refine_ls_extinction_method none
_refine_ls_goodness_of_fit_all 1.029
_refine_ls_goodness_of_fit_obs 1.065
_refine_ls_hydrogen_treatment Riding
_refine_ls_matrix_type full
_refine_ls_number_parameters 164
_refine_ls_number_reflns 6591
_refine_ls_number_restraints 0
_refine_ls_restrained_S_all 1.047
_refine_ls_restrained_S_obs 1.065
_refine_ls_R_factor_all 0.0967
_refine_ls_R_factor_obs 0.0549
_refine_ls_shift/esd_max 0.000
_refine_ls_shift/esd_mean 0.000
_refine_ls_structure_factor_coef Fsqd
_refine_ls_weighting_details 'w=1/[\s^2^(Fo^2^)+(0.0560P)^2^+11.1179P] where P=(Fo^2^+2Fc^2^)/3'
_refine_ls_weighting_scheme calc
_refine_ls_wR_factor_all 0.1365
_refine_ls_wR_factor_obs 0.1136
_reflns_number_observed 4441
_reflns_number_total 6592
_reflns_observed_criterion >2sigma(I)
_cod_data_source_file ic970612t_3.cif
_cod_data_source_block jv09
_cod_depositor_comments
;
The following automatic conversions were performed:

'_exptl_crystal_density_meas' value 'Not Measured' was changed to '?'
- the value is perceived as not measured.

Automatic conversion script
Id: cif_fix_values 3008 2015-01-20 13:52:24Z robertas 

The following automatic conversions were performed:

'_refine_ls_weighting_scheme' value 'calc
w=1/[\s^2^(Fo^2^)+(0.0560P)^2^+11.1179P] where P=(Fo^2^+2Fc^2^)/3'
was changed to 'calc'. New tag '_refine_ls_weighting_details' was
created. The value of the new tag was set to
'w=1/[\s^2^(Fo^2^)+(0.0560P)^2^+11.1179P] where P=(Fo^2^+2Fc^2^)/3'.

Automatic conversion script
Id: cif_fix_values 3143 2015-03-26 13:38:13Z robertas 
;
_cod_database_code 4323726

loop_
_symmetry_equiv_pos_as_xyz
'x, y, z'
'-x, y+1/2, -z+1/2'
'-x, -y, -z'
'x, -y-1/2, z-1/2'

loop_
_atom_site_aniso_label
_atom_site_aniso_U_11
_atom_site_aniso_U_22
_atom_site_aniso_U_33
_atom_site_aniso_U_23
_atom_site_aniso_U_13
_atom_site_aniso_U_12
Au2 0.0149(3) 0.0186(3) 0.0147(3) 0.0003(3) 0.0006(2) -0.0015(3)
Au1 0.0172(3) 0.0184(3) 0.0141(3) 0.0005(3) -0.0005(2) -0.0019(3)
Au3 0.0151(3) 0.0170(3) 0.0125(3) 0.0006(3) 0.0008(2) -0.0016(2)
I3 0.0285(6) 0.0188(6) 0.0230(6) 0.0016(5) -0.0025(5) -0.0025(5)
I6 0.0245(6) 0.0183(6) 0.0318(7) 0.0042(5) -0.0010(5) -0.0008(5)
I5 0.0272(6) 0.0180(6) 0.0355(7) -0.0042(5) 0.0028(5) 0.0011(5)
I2 0.0342(7) 0.0221(6) 0.0293(7) -0.0038(5) 0.0050(5) -0.0028(5)
I1 0.0288(6) 0.0227(6) 0.0366(8) 0.0061(6) -0.0022(6) 0.0014(5)
I4 0.0277(6) 0.0215(6) 0.0365(8) -0.0021(6) 0.0024(5) 0.0028(5)
Cl1 0.047(4) 0.059(4) 0.051(4) -0.011(3) -0.003(3) -0.006(3)
Cl2 0.072(4) 0.047(4) 0.042(4) -0.011(3) 0.025(3) -0.005(3)

loop_
_atom_site_label
_atom_site_type_symbol
_atom_site_fract_x
_atom_site_fract_y
_atom_site_fract_z
_atom_site_U_iso_or_equiv
_atom_site_thermal_displace_type
_atom_site_occupancy
_atom_site_calc_flag
_atom_site_refinement_flags
_atom_site_disorder_group
Au2 Au 0.37230(4) 0.78586(8) 0.37749(3) 0.01608(15) Uani 1 d . .
Au1 Au 0.15202(4) 0.73569(8) 0.32674(3) 0.0166(2) Uani 1 d . .
Au3 Au 0.20372(4) 0.74057(8) 0.47703(3) 0.01485(15) Uani 1 d . .
I3 I 0.36871(8) 1.08676(13) 0.37886(6) 0.0235(3) Uani 1 d . .
I6 I 0.22320(8) 0.44329(14) 0.48890(6) 0.0249(3) Uani 1 d . .
I5 I 0.16457(8) 1.02964(14) 0.49657(6) 0.0269(3) Uani 1 d . .
I2 I 0.15901(9) 0.43606(15) 0.31491(6) 0.0285(3) Uani 1 d . .
I1 I 0.11181(9) 1.02714(15) 0.30986(6) 0.0294(3) Uani 1 d . .
I4 I 0.42842(9) 0.49947(15) 0.37431(6) 0.0285(3) Uani 1 d . .
O1 O 0.2378(8) 0.7473(15) 0.2076(6) 0.025(3) Uiso 1 d . .
N1 N 0.3338(9) 0.7816(17) 0.2872(7) 0.019(3) Uiso 1 d . .
C1 C 0.2534(12) 0.7593(21) 0.2674(8) 0.021(4) Uiso 1 d . .
N2 N 0.3379(9) 0.7775(16) 0.5031(6) 0.015(3) Uiso 1 d . .
O3 O 0.0069(8) 0.6898(14) 0.4858(5) 0.022(3) Uiso 1 d . .
N3 N 0.0545(10) 0.7145(18) 0.3917(7) 0.021(3) Uiso 1 d . .
C3 C 0.0718(11) 0.7056(20) 0.4482(8) 0.016(3) Uiso 1 d . .
O2 O 0.4855(8) 0.8095(15) 0.4896(6) 0.026(3) Uiso 1 d . .
C2 C 0.4047(11) 0.7887(20) 0.4652(8) 0.019(4) Uiso 1 d . .
C4 C 0.4098(12) 0.7964(22) 0.2423(9) 0.025(4) Uiso 1 d . .
H4A H 0.4675(12) 0.8132(22) 0.2641(9) 0.030 Uiso 1 calc R .
H4B H 0.3972(12) 0.8834(22) 0.2155(9) 0.030 Uiso 1 calc R .
H4C H 0.4134(12) 0.7021(22) 0.2186(9) 0.030 Uiso 1 calc R .
C9 C 0.0228(12) 0.6911(21) 0.5502(8) 0.021(4) Uiso 1 d . .
H9A H -0.0348(12) 0.6775(21) 0.5703(8) 0.026 Uiso 1 calc R .
H9B H 0.0499(12) 0.7893(21) 0.5623(8) 0.026 Uiso 1 calc R .
H9C H 0.0641(12) 0.6074(21) 0.5615(8) 0.026 Uiso 1 calc R .
C5 C 0.3587(13) 0.7658(23) 0.5702(9) 0.028(4) Uiso 1 d . .
H5A H 0.3019(13) 0.7583(23) 0.5918(9) 0.034 Uiso 1 calc R .
H5B H 0.3920(13) 0.8573(23) 0.5837(9) 0.034 Uiso 1 calc R .
H5C H 0.3957(13) 0.6745(23) 0.5784(9) 0.034 Uiso 1 calc R .
C6 C -0.0421(12) 0.7024(24) 0.3685(9) 0.028(4) Uiso 1 d . .
H6A H -0.0437(12) 0.7114(24) 0.3246(9) 0.034 Uiso 1 calc R .
H6B H -0.0782(12) 0.7848(24) 0.3857(9) 0.034 Uiso 1 calc R .
H6C H -0.0672(12) 0.6030(24) 0.3800(9) 0.034 Uiso 1 calc R .
C7 C 0.1461(13) 0.7211(26) 0.1844(10) 0.034(5) Uiso 1 d . .
H7A H 0.1465(13) 0.7152(26) 0.1404(10) 0.040 Uiso 1 calc R .
H7B H 0.1070(13) 0.8058(26) 0.1964(10) 0.040 Uiso 1 calc R .
H7C H 0.1230(13) 0.6246(26) 0.2005(10) 0.040 Uiso 1 calc R .
Cl1 Cl 0.2755(4) 1.1230(8) 0.1523(3) 0.053(2) Uani 1 d . .
Cl2 Cl 0.3515(5) 1.4153(8) 0.1926(3) 0.053(2) Uani 1 d . .
C8 C 0.5624(11) 0.8230(21) 0.4500(8) 0.020(4) Uiso 1 d . .
H8A H 0.6181(11) 0.8381(21) 0.4741(8) 0.024 Uiso 1 calc R .
H8B H 0.5531(11) 0.9108(21) 0.4230(8) 0.024 Uiso 1 calc R .
H8C H 0.5676(11) 0.7292(21) 0.4261(8) 0.024 Uiso 1 calc R .
C10 C 0.3312(16) 1.2269(28) 0.2099(11) 0.043(6) Uiso 1 d . .
H10B H 0.2940(16) 1.2230(28) 0.2462(11) 0.052 Uiso 1 calc R .
H10A H 0.3897(16) 1.1762(28) 0.2198(11) 0.052 Uiso 1 calc R .

loop_
_atom_type_symbol
_atom_type_description
_atom_type_scat_dispersion_real
_atom_type_scat_dispersion_imag
_atom_type_scat_source
C C 0.0033 0.0016 'International Tables Vol C Tables 4.2.6.8 and 6.1.1.4'
H H 0.0000 0.0000 'International Tables Vol C Tables 4.2.6.8 and 6.1.1.4'
N N 0.0061 0.0033 'International Tables Vol C Tables 4.2.6.8 and 6.1.1.4'
O O 0.0106 0.0060 'International Tables Vol C Tables 4.2.6.8 and 6.1.1.4'
Cl Cl 0.1484 0.1585 'International Tables Vol C Tables 4.2.6.8 and 6.1.1.4'
I I -0.4742 1.8119 'International Tables Vol C Tables 4.2.6.8 and 6.1.1.4'
Au Au -2.0133 8.8022 'International Tables Vol C Tables 4.2.6.8 and 6.1.1.4'

loop_
_geom_angle_atom_site_label_1
_geom_angle_atom_site_label_2
_geom_angle_atom_site_label_3
_geom_angle
_geom_angle_site_symmetry_1
_geom_angle_site_symmetry_3
_geom_angle_publ_flag
C2 Au2 N1 177.9(6) . . ?
C2 Au2 I3 88.9(5) . . ?
N1 Au2 I3 91.4(4) . . ?
C2 Au2 I4 88.4(5) . . ?
N1 Au2 I4 92.0(4) . . ?
I3 Au2 I4 162.77(5) . . ?
C1 Au1 N3 176.3(6) . . ?
C1 Au1 I2 90.2(5) . . ?
N3 Au1 I2 90.7(4) . . ?
C1 Au1 I1 88.6(5) . . ?
N3 Au1 I1 91.6(4) . . ?
I2 Au1 I1 162.55(5) . . ?
C3 Au3 N2 178.0(6) . . ?
C3 Au3 I6 89.1(5) . . ?
N2 Au3 I6 91.4(4) . . ?
C3 Au3 I5 89.1(5) . . ?
N2 Au3 I5 91.0(4) . . ?
I6 Au3 I5 163.16(5) . . ?
C1 O1 C7 119.8(15) . . ?
C1 N1 C4 118.8(15) . . ?
C1 N1 Au2 124.6(13) . . ?
C4 N1 Au2 116.4(10) . . ?
N1 C1 O1 119.2(16) . . ?
N1 C1 Au1 119.1(13) . . ?
O1 C1 Au1 121.7(12) . . ?
C2 N2 C5 120.0(14) . . ?
C2 N2 Au3 123.9(11) . . ?
C5 N2 Au3 115.4(11) . . ?
C3 O3 C9 122.4(13) . . ?
C3 N3 C6 119.6(15) . . ?
C3 N3 Au1 124.6(12) . . ?
C6 N3 Au1 115.7(11) . . ?
N3 C3 O3 120.8(15) . . ?
N3 C3 Au3 117.3(13) . . ?
O3 C3 Au3 121.6(12) . . ?
C2 O2 C8 118.4(14) . . ?
O2 C2 N2 115.8(15) . . ?
O2 C2 Au2 126.6(13) . . ?
N2 C2 Au2 117.5(12) . . ?
Cl2 C10 Cl1 114.3(14) . . ?

loop_
_geom_bond_atom_site_label_1
_geom_bond_atom_site_label_2
_geom_bond_distance
_geom_bond_site_symmetry_2
_geom_bond_publ_flag
Au2 C2 2.00(2) . ?
Au2 N1 2.076(14) . ?
Au2 I3 2.626(2) . ?
Au2 I4 2.634(2) . ?
Au1 C1 2.03(2) . ?
Au1 N3 2.08(2) . ?
Au1 I2 2.629(2) . ?
Au1 I1 2.635(2) . ?
Au3 C3 2.06(2) . ?
Au3 N2 2.074(13) . ?
Au3 I6 2.622(2) . ?
Au3 I5 2.626(2) . ?
O1 C1 1.35(2) . ?
O1 C7 1.45(2) . ?
N1 C1 1.27(2) . ?
N1 C4 1.53(2) . ?
N2 C2 1.32(2) . ?
N2 C5 1.52(2) . ?
O3 C3 1.30(2) . ?
O3 C9 1.45(2) . ?
N3 C3 1.28(2) . ?
N3 C6 1.51(2) . ?
O2 C2 1.31(2) . ?
O2 C8 1.46(2) . ?
Cl1 C10 1.76(2) . ?
Cl2 C10 1.72(2) . ?
